data_4518233
loop_
_publ_author_name
'Ghosh, Sanjib'
'Hossain, Munshi Sahid'
'Chatterjee, Sheelbhadra'
'Rahaman, Sk. Atiur'
'Bandyopadhyay, Subhajit'

_publ_section_title
;
 Light-Gated Modulation of Electronic Mobility of a Dihydropyrene-Based
 Photochromic Coordination Polymer
;
_journal_name_full 'ACS Applied Materials &amp; Interfaces'
_journal_paper_doi 10.1021/acsami.0c17513
_journal_year 2020
_chemical_formula_moiety '2(C20 H19 N)'
_chemical_formula_sum 'C40 H39 N2'
_chemical_formula_weight 547.73
_space_group_crystal_system triclinic
_space_group_IT_number 2
_space_group_name_Hall '-P 1'
_space_group_name_H-M_alt 'P -1'
_atom_sites_solution_hydrogens geom
_atom_sites_solution_primary dual
_audit_creation_date 2019-08-07
_audit_creation_method
;
Olex2 1.2
(compiled 2018.05.29 svn.r3508 for OlexSys, GUI svn.r5506)
;
_cell_angle_alpha 98.437(6)
_cell_angle_beta 91.106(7)
_cell_angle_gamma 90.596(6)
_cell_formula_units_Z 2
_cell_length_a 6.3632(5)
_cell_length_b 13.9288(9)
_cell_length_c 17.5290(16)
_cell_measurement_reflns_used 4476
_cell_measurement_temperature 100.00(10)
_cell_measurement_theta_max 66.1460
_cell_measurement_theta_min 2.4850
_cell_volume 1536.4(2)
_computing_cell_refinement
;
CrysAlisPro, Agilent Technologies,
Version 1.171.37.34 (release 22-05-2014 CrysAlis171 .NET)
(compiled May 22 2014,16:03:01)
;
_computing_data_collection
;
CrysAlisPro, Agilent Technologies,
Version 1.171.37.34 (release 22-05-2014 CrysAlis171 .NET)
(compiled May 22 2014,16:03:01)
;
_computing_data_reduction
;
CrysAlisPro, Agilent Technologies,
Version 1.171.37.34 (release 22-05-2014 CrysAlis171 .NET)
(compiled May 22 2014,16:03:01)
;
_computing_molecular_graphics 'Olex2 (Dolomanov et al., 2009)'
_computing_publication_material 'Olex2 (Dolomanov et al., 2009)'
_computing_structure_refinement 'ShelXL (Sheldrick, 2015)'
_computing_structure_solution 'ShelXT (Sheldrick, 2015)'
_diffrn_ambient_environment N~2~
_diffrn_ambient_temperature 100.00(10)
_diffrn_detector 'CCD plate'
_diffrn_detector_area_resol_mean 7.9580
_diffrn_detector_type Eos
_diffrn_measured_fraction_theta_full 0.999
_diffrn_measured_fraction_theta_max 0.897
_diffrn_measurement_details
;
#__ type_ start__ end____ width___ exp.time_
  1 omega   57.00  120.00   1.0000    2.5000
omega____ theta____ kappa____ phi______ frames
    -       26.0811  178.0000  150.0000 63

#__ type_ start__ end____ width___ exp.time_
  2 omega  -50.00   64.00   1.0000    2.5000
omega____ theta____ kappa____ phi______ frames
    -       26.0811  -57.0000  120.0000 114

#__ type_ start__ end____ width___ exp.time_
  3 omega   57.00  120.00   1.0000    2.5000
omega____ theta____ kappa____ phi______ frames
    -       26.0811  178.0000 -120.0000 63

#__ type_ start__ end____ width___ exp.time_
  4 omega  -50.00   64.00   1.0000    2.5000
omega____ theta____ kappa____ phi______ frames
    -       26.0811  -57.0000 -150.0000 114

#__ type_ start__ end____ width___ exp.time_
  5 omega  -12.00  102.00   1.0000    2.5000
omega____ theta____ kappa____ phi______ frames
    -       26.0811   57.0000   30.0000 114

#__ type_ start__ end____ width___ exp.time_
  6 omega  100.00  152.00   1.0000   12.5000
omega____ theta____ kappa____ phi______ frames
    -       67.0406  111.0000   90.0000 52

#__ type_ start__ end____ width___ exp.time_
  7 omega   24.00  152.00   1.0000   12.5000
omega____ theta____ kappa____ phi______ frames
    -       67.0406   77.0000  150.0000 128

#__ type_ start__ end____ width___ exp.time_
  8 omega   20.00  147.00   1.0000   12.5000
omega____ theta____ kappa____ phi______ frames
    -       67.0406   45.0000  -60.0000 127

#__ type_ start__ end____ width___ exp.time_
  9 omega   30.00  144.00   1.0000   12.5000
omega____ theta____ kappa____ phi______ frames
    -       67.0406   61.0000   90.0000 114

#__ type_ start__ end____ width___ exp.time_
 10 omega   30.00  144.00   1.0000   12.5000
omega____ theta____ kappa____ phi______ frames
    -       67.0406   61.0000 -150.0000 114

#__ type_ start__ end____ width___ exp.time_
 11 omega  100.00  152.00   1.0000   12.5000
omega____ theta____ kappa____ phi______ frames
    -       67.0406  111.0000   60.0000 52

#__ type_ start__ end____ width___ exp.time_
 12 omega   -4.00  108.00   1.0000   12.5000
omega____ theta____ kappa____ phi______ frames
    -       67.0406  -94.0000    0.0000 112

#__ type_ start__ end____ width___ exp.time_
 13 omega   30.00  144.00   1.0000   12.5000
omega____ theta____ kappa____ phi______ frames
    -       67.0406   61.0000   30.0000 114

#__ type_ start__ end____ width___ exp.time_
 14 omega  100.00  152.00   1.0000   12.5000
omega____ theta____ kappa____ phi______ frames
    -       67.0406  111.0000    0.0000 52

#__ type_ start__ end____ width___ exp.time_
 15 omega   12.00  116.00   1.0000   12.5000
omega____ theta____ kappa____ phi______ frames
    -       67.0406 -111.0000  150.0000 104

#__ type_ start__ end____ width___ exp.time_
 16 omega   21.00  113.00   1.0000   17.8350
omega____ theta____ kappa____ phi______ frames
    -      108.0000 -104.0000  150.0000 92

#__ type_ start__ end____ width___ exp.time_
 17 omega   23.00  151.00   1.0000   17.8350
omega____ theta____ kappa____ phi______ frames
    -      108.0000  -77.0000 -120.0000 128

#__ type_ start__ end____ width___ exp.time_
 18 omega   65.00  178.00   1.0000   17.8350
omega____ theta____ kappa____ phi______ frames
    -      108.0000   77.0000   60.0000 113

#__ type_ start__ end____ width___ exp.time_
 19 omega   65.00  178.00   1.0000   17.8350
omega____ theta____ kappa____ phi______ frames
    -      108.0000   77.0000  -90.0000 113

#__ type_ start__ end____ width___ exp.time_
 20 omega   69.00  178.00   1.0000   17.8350
omega____ theta____ kappa____ phi______ frames
    -      108.0000   54.0000    0.0000 109

#__ type_ start__ end____ width___ exp.time_
 21 omega   26.00  120.00   1.0000   17.8350
omega____ theta____ kappa____ phi______ frames
    -      108.0000 -122.0000 -111.3683 94

#__ type_ start__ end____ width___ exp.time_
 22 omega   23.00  151.00   1.0000   17.8350
omega____ theta____ kappa____ phi______ frames
    -      108.0000  -77.0000   60.0000 128

#__ type_ start__ end____ width___ exp.time_
 23 omega  101.00  174.00   1.0000   17.8350
omega____ theta____ kappa____ phi______ frames
    -      108.0000  104.0000 -120.0000 73

#__ type_ start__ end____ width___ exp.time_
 24 omega   35.00  110.00   1.0000   17.8350
omega____ theta____ kappa____ phi______ frames
    -      108.0000 -104.0000   60.0000 75

#__ type_ start__ end____ width___ exp.time_
 25 omega   75.00  129.00   1.0000   17.8350
omega____ theta____ kappa____ phi______ frames
    -      108.0000   43.0000  -30.0000 54

#__ type_ start__ end____ width___ exp.time_
 26 omega   66.00  172.00   1.0000   17.8350
omega____ theta____ kappa____ phi______ frames
    -      108.0000   77.0000   30.0000 106

#__ type_ start__ end____ width___ exp.time_
 27 omega   82.00  109.00   1.0000   17.8350
omega____ theta____ kappa____ phi______ frames
    -      108.0000   54.0000   30.0000 27

#__ type_ start__ end____ width___ exp.time_
 28 omega  122.00  149.00   1.0000   17.8350
omega____ theta____ kappa____ phi______ frames
    -      108.0000  138.0000  -90.0000 27

#__ type_ start__ end____ width___ exp.time_
 29 omega  102.00  177.00   1.0000   17.8350
omega____ theta____ kappa____ phi______ frames
    -      108.0000  104.0000  -60.0000 75

#__ type_ start__ end____ width___ exp.time_
 30 omega   81.00  113.00   1.0000   17.8350
omega____ theta____ kappa____ phi______ frames
    -      108.0000 -104.0000  -60.0000 32

#__ type_ start__ end____ width___ exp.time_
 31 omega   31.00   58.00   1.0000   17.8350
omega____ theta____ kappa____ phi______ frames
    -      108.0000 -104.0000  -60.0000 27

#__ type_ start__ end____ width___ exp.time_
 32 omega   87.00  114.00   1.0000   17.8350
omega____ theta____ kappa____ phi______ frames
    -      108.0000  138.0000  -90.0000 27

#__ type_ start__ end____ width___ exp.time_
 33 omega  122.00  149.00   1.0000   17.8350
omega____ theta____ kappa____ phi______ frames
    -      108.0000   54.0000   30.0000 27

#__ type_ start__ end____ width___ exp.time_
 34 omega   41.00   98.00   1.0000   17.8350
omega____ theta____ kappa____ phi______ frames
    -      108.0000 -104.0000 -120.0000 57

#__ type_ start__ end____ width___ exp.time_
 35 omega  142.00  175.00   1.0000   17.8350
omega____ theta____ kappa____ phi______ frames
    -      108.0000   43.0000  -30.0000 33

#__ type_ start__ end____ width___ exp.time_
 36 omega  114.00  153.00   1.0000   17.8350
omega____ theta____ kappa____ phi______ frames
    -      108.0000  -85.0000  -42.8356 39

#__ type_ start__ end____ width___ exp.time_
 37 omega   21.00  100.00   1.0000   17.8350
omega____ theta____ kappa____ phi______ frames
    -      108.0000  -85.0000  -42.8356 79
;
_diffrn_measurement_device 'four-circle diffractometer'
_diffrn_measurement_device_type 'SuperNova, Dual, Cu at zero, Eos'
_diffrn_measurement_method '\w scans'
_diffrn_orient_matrix_UB_11 0.0112638000
_diffrn_orient_matrix_UB_12 0.0849277000
_diffrn_orient_matrix_UB_13 0.0670633000
_diffrn_orient_matrix_UB_21 -0.2125394000
_diffrn_orient_matrix_UB_22 0.0368778000
_diffrn_orient_matrix_UB_23 -0.0267431000
_diffrn_orient_matrix_UB_31 -0.1155289000
_diffrn_orient_matrix_UB_32 -0.0627029000
_diffrn_orient_matrix_UB_33 0.0518152000
_diffrn_radiation_monochromator mirror
_diffrn_radiation_probe x-ray
_diffrn_radiation_type CuK\a
_diffrn_radiation_wavelength 1.54184
_diffrn_reflns_av_R_equivalents 0.0645
_diffrn_reflns_av_unetI/netI 0.0728
_diffrn_reflns_Laue_measured_fraction_full 0.941
_diffrn_reflns_Laue_measured_fraction_max 0.907
_diffrn_reflns_limit_h_max 7
_diffrn_reflns_limit_h_min -7
_diffrn_reflns_limit_k_max 14
_diffrn_reflns_limit_k_min -16
_diffrn_reflns_limit_l_max 20
_diffrn_reflns_limit_l_min -20
_diffrn_reflns_number 10017
_diffrn_reflns_point_group_measured_fraction_full 0.941
_diffrn_reflns_point_group_measured_fraction_max 0.907
_diffrn_reflns_theta_full 66.228
_diffrn_reflns_theta_max 66.228
_diffrn_reflns_theta_min 3.794
_diffrn_source 'sealed X-ray tube'
_diffrn_source_type 'SuperNova (Cu) X-ray Source'
_exptl_absorpt_coefficient_mu 0.516
_exptl_absorpt_correction_T_max 1.00000
_exptl_absorpt_correction_T_min 0.49826
_exptl_absorpt_correction_type multi-scan
_exptl_absorpt_process_details
;
CrysAlisPro, Agilent Technologies,
Version 1.171.37.34 (release 22-05-2014 CrysAlis171 .NET)
(compiled May 22 2014,16:03:01)
Empirical absorption correction using spherical harmonics,
 implemented in SCALE3 ABSPACK scaling algorithm.
;
_exptl_crystal_colour 'clear dark red'
_exptl_crystal_colour_lustre clear
_exptl_crystal_colour_modifier dark
_exptl_crystal_colour_primary red
_exptl_crystal_density_diffrn 1.184
_exptl_crystal_description block
_exptl_crystal_F_000 586
_exptl_crystal_size_max 0.2
_exptl_crystal_size_mid 0.18
_exptl_crystal_size_min 0.15
_refine_diff_density_max 0.736
_refine_diff_density_min -0.392
_refine_diff_density_rms 0.108
_refine_ls_extinction_method none
_refine_ls_goodness_of_fit_ref 1.287
_refine_ls_hydrogen_treatment constr
_refine_ls_matrix_type full
_refine_ls_number_parameters 388
_refine_ls_number_reflns 4382
_refine_ls_number_restraints 0
_refine_ls_restrained_S_all 1.287
_refine_ls_R_factor_all 0.1478
_refine_ls_R_factor_gt 0.1327
_refine_ls_shift/su_max 0.000
_refine_ls_shift/su_mean 0.000
_refine_ls_structure_factor_coef Fsqd
_refine_ls_weighting_details 'w=1/[\s^2^(Fo^2^)+(0.2000P)^2^] where P=(Fo^2^+2Fc^2^)/3'
_refine_ls_weighting_scheme calc
_refine_ls_wR_factor_gt 0.3157
_refine_ls_wR_factor_ref 0.3348
_reflns_Friedel_coverage 0.000
_reflns_number_gt 3513
_reflns_number_total 4382
_reflns_threshold_expression 'I > 2\s(I)'
_cod_data_source_file am0c17513_si_002.cif
_cod_data_source_block dhp_py_1
_cod_database_code 4518233
_shelx_shelxl_version_number 2014/7
_chemical_oxdiff_formula 'C H N'
_shelx_space_group_comment
;
The symmetry employed for this shelxl refinement is uniquely defined
by the following loop, which should always be used as a source of
symmetry information in preference to the above space-group names.
They are only intended as comments.
;
_shelx_estimated_absorpt_t_max 0.927
_shelx_estimated_absorpt_t_min 0.904
_reflns_odcompleteness_completeness 97.72
_reflns_odcompleteness_iscentric 1
_reflns_odcompleteness_theta 66.49
_olex2_refinement_description
;
1. Twinned data refinement
 Scales: 0.9703(15)
 0.0297(15)
2. Fixed Uiso
 At 1.2 times of:
  All C(H) groups, All C(H,H) groups
 At 1.5 times of:
  All C(H,H,H) groups
3.a Secondary CH2 refined with riding coordinates:
 C00S(H00A,H00B)
3.b Aromatic/amide H refined with riding coordinates:
 C007(H007), C00C(H00C), C00E(H00E), C00F(H00F), C00H(H00H), C00M(H00M),
 C00N(H00N), C00Q(H00Q), C00T(H00T), C00V(H00V), C00Y(H00Y), C010(H010)
3.c Idealised Me refined as rotating group:
 C00W(H00D,H00G,H00I), C00X(H00J,H00K,H00L), C011(H01M,H01N,H01O), C012(H01A,
 H01B,H01C), C013(H01D,H01E,H01F), C014(H01P,H01Q,H01R), C015(H01G,H01H,H01I),
 C016(H01J,H01K,H01L)
;
_olex2_date_sample_data_collection 2018-05-21
_olex2_submission_special_instructions 'No special instructions were received'

loop_
_space_group_symop_operation_xyz
'x, y, z'
'-x, -y, -z'

loop_
_atom_site_label
_atom_site_type_symbol
_atom_site_fract_x
_atom_site_fract_y
_atom_site_fract_z
_atom_site_U_iso_or_equiv
_atom_site_adp_type
_atom_site_occupancy
_atom_site_site_symmetry_order
_atom_site_calc_flag
_atom_site_refinement_flags_posn
_atom_site_refinement_flags_adp
_atom_site_refinement_flags_occupancy
_atom_site_disorder_assembly
_atom_site_disorder_group
C001 C 0.7485(6) 0.5052(3) 0.8872(2) 0.0320(9) Uani 1 1 d . . . . .
C002 C 0.9577(6) 0.1363(3) 0.5341(2) 0.0290(9) Uani 1 1 d . . . . .
C003 C 1.0524(6) 0.3723(3) 1.0236(2) 0.0328(9) Uani 1 1 d . . . . .
C004 C 0.8085(7) 0.1303(3) 0.5899(2) 0.0303(9) Uani 1 1 d . . . . .
C005 C 0.7987(6) 0.6033(3) 0.9142(2) 0.0329(9) Uani 1 1 d . . . . .
C006 C 1.1761(6) 0.2261(3) 0.4529(2) 0.0313(9) Uani 1 1 d . . . . .
C007 C 0.5062(6) 0.4453(3) 0.6924(2) 0.0274(8) Uani 1 1 d . . . . .
H007 H 0.6442 0.4625 0.6835 0.033 Uiso 1 1 calc R . . . .
C008 C 0.4310(7) 0.7971(3) 0.8230(2) 0.0355(9) Uani 1 1 d . . . . .
C009 C 0.8208(7) 0.4303(3) 0.9225(2) 0.0323(9) Uani 1 1 d . . . . .
N00A N 0.5102(6) 0.8731(3) 0.7915(3) 0.0483(10) Uani 1 1 d . . . . .
C00B C 0.8175(7) -0.0463(3) 0.5714(2) 0.0326(9) Uani 1 1 d . . . . .
C00C C 0.7554(7) 0.0384(3) 0.6116(2) 0.0325(9) Uani 1 1 d . . . . .
H00C H 0.6749 0.0367 0.6551 0.039 Uiso 1 1 calc R . . . .
C00D C 0.9235(7) -0.0438(3) 0.4960(3) 0.0368(10) Uani 1 1 d . . . . .
C00E C 0.3712(8) 0.9261(3) 0.7612(3) 0.0425(11) Uani 1 1 d . . . . .
H00E H 0.4223 0.9762 0.7367 0.051 Uiso 1 1 calc R . . . .
C00F C 0.1556(8) 0.9140(3) 0.7622(3) 0.0410(10) Uani 1 1 d . . . . .
H00F H 0.0662 0.9556 0.7406 0.049 Uiso 1 1 calc R . . . .
C00G C 0.6885(7) 0.6762(3) 0.8819(2) 0.0332(9) Uani 1 1 d . . . . .
C00H C 0.9919(7) 0.2783(3) 0.9949(2) 0.0343(9) Uani 1 1 d . . . . .
H00H H 1.0519 0.2273 1.0161 0.041 Uiso 1 1 calc R . . . .
C00I C 0.7610(8) 0.1528(3) 0.9068(3) 0.0400(10) Uani 1 1 d . . . . .
C00J C 0.7001(7) 0.2123(3) 0.6261(2) 0.0341(9) Uani 1 1 d . . . . .
C00K C 0.8425(7) 0.2572(3) 0.9345(3) 0.0360(9) Uani 1 1 d . . . . .
C00L C 1.2627(7) 0.3210(3) 0.4314(3) 0.0363(10) Uani 1 1 d . . . . .
C00M C 0.7573(6) -0.1370(3) 0.5899(2) 0.0320(9) Uani 1 1 d . . . . .
H00M H 0.6706 -0.1392 0.6317 0.038 Uiso 1 1 calc R . . . .
C00N C 1.0293(7) 0.2230(3) 0.5105(2) 0.0322(9) Uani 1 1 d . . . . .
H00N H 0.9758 0.2813 0.5346 0.039 Uiso 1 1 calc R . . . .
C00O C 0.4404(7) 0.3508(3) 0.6828(2) 0.0351(9) Uani 1 1 d . . . . .
C00P C 0.5922(7) 0.2789(3) 0.6534(2) 0.0350(9) Uani 1 1 d . . . . .
C00Q C 0.2194(7) 0.7796(3) 0.8273(3) 0.0380(10) Uani 1 1 d . . . . .
H00Q H 0.1710 0.7283 0.8511 0.046 Uiso 1 1 calc R . . . .
C00R C 0.5801(7) 0.7342(3) 0.8541(3) 0.0374(10) Uani 1 1 d . . . . .
C00S C 0.7614(7) 0.3327(3) 0.8984(2) 0.0345(9) Uani 1 1 d . . . . .
H00A H 0.6095 0.3291 0.9016 0.041 Uiso 1 1 calc R . . . .
H00B H 0.7942 0.3180 0.8441 0.041 Uiso 1 1 calc R . . . .
C00T C 0.1576(8) 0.4918(4) 0.7295(3) 0.0430(11) Uani 1 1 d . . . . .
H00T H 0.0640 0.5415 0.7446 0.052 Uiso 1 1 calc R . . . .
C00U C 0.9318(10) 0.4554(4) 1.0001(3) 0.0545(14) Uani 1 1 d . . . . .
C00V C 0.0921(7) 0.3954(4) 0.7208(3) 0.0457(11) Uani 1 1 d . . . . .
H00V H -0.0461 0.3791 0.7302 0.055 Uiso 1 1 calc R . . . .
C00W C 1.5033(8) 0.3201(4) 0.4364(3) 0.0493(12) Uani 1 1 d . . . . .
H00D H 1.5475 0.3067 0.4864 0.074 Uiso 1 1 calc GR . . . .
H00G H 1.5583 0.3822 0.4284 0.074 Uiso 1 1 calc GR . . . .
H00I H 1.5550 0.2708 0.3974 0.074 Uiso 1 1 calc GR . . . .
C00X C 0.7458(7) -0.0358(3) 0.4335(3) 0.0406(10) Uani 1 1 d . . . . .
H00J H 0.6748 0.0248 0.4460 0.061 Uiso 1 1 calc GR . . . .
H00K H 0.6469 -0.0884 0.4328 0.061 Uiso 1 1 calc GR . . . .
H00L H 0.8075 -0.0388 0.3837 0.061 Uiso 1 1 calc GR . . . .
C00Y C 0.3614(8) 0.5122(3) 0.7154(3) 0.0417(10) Uani 1 1 d . . . . .
H00Y H 0.4035 0.5770 0.7222 0.050 Uiso 1 1 calc R . . . .
N00Z N 0.2382(8) 0.3233(3) 0.6977(3) 0.0544(11) Uani 1 1 d . . . . .
C010 C 0.0780(7) 0.8392(4) 0.7958(3) 0.0436(11) Uani 1 1 d . . . . .
H010 H -0.0661 0.8283 0.7977 0.052 Uiso 1 1 calc R . . . .
C011 C 1.1945(9) 0.3298(4) 0.3462(3) 0.0521(13) Uani 1 1 d . . . . .
H01M H 1.2358 0.2726 0.3126 0.078 Uiso 1 1 calc GR . . . .
H01N H 1.2612 0.3858 0.3308 0.078 Uiso 1 1 calc GR . . . .
H01O H 1.0446 0.3362 0.3430 0.078 Uiso 1 1 calc GR . . . .
C012 C 0.5256(9) 0.1507(4) 0.9176(4) 0.0528(13) Uani 1 1 d . . . . .
H01A H 0.4958 0.1687 0.9713 0.079 Uiso 1 1 calc GR . . . .
H01B H 0.4717 0.0864 0.9002 0.079 Uiso 1 1 calc GR . . . .
H01C H 0.4602 0.1957 0.8883 0.079 Uiso 1 1 calc GR . . . .
C013 C 0.8057(10) 0.1251(4) 0.8212(3) 0.0531(13) Uani 1 1 d . . . . .
H01D H 0.7358 0.1694 0.7923 0.080 Uiso 1 1 calc GR . . . .
H01E H 0.7550 0.0603 0.8039 0.080 Uiso 1 1 calc GR . . . .
H01F H 0.9544 0.1284 0.8135 0.080 Uiso 1 1 calc GR . . . .
C014 C 1.1836(10) 0.4102(4) 0.4850(4) 0.0589(15) Uani 1 1 d . . . . .
H01P H 1.0328 0.4109 0.4828 0.088 Uiso 1 1 calc GR . . . .
H01Q H 1.2384 0.4683 0.4688 0.088 Uiso 1 1 calc GR . . . .
H01R H 1.2303 0.4071 0.5370 0.088 Uiso 1 1 calc GR . . . .
C015 C 0.7532(9) 0.4787(5) 1.0616(3) 0.0550(13) Uani 1 1 d . . . . .
H01G H 0.8134 0.4828 1.1127 0.082 Uiso 1 1 calc GR . . . .
H01H H 0.6483 0.4280 1.0540 0.082 Uiso 1 1 calc GR . . . .
H01I H 0.6897 0.5394 1.0555 0.082 Uiso 1 1 calc GR . . . .
C016 C 0.8668(11) 0.0784(4) 0.9490(4) 0.0590(15) Uani 1 1 d . . . . .
H01J H 1.0130 0.0749 0.9365 0.088 Uiso 1 1 calc GR . . . .
H01K H 0.8010 0.0160 0.9338 0.088 Uiso 1 1 calc GR . . . .
H01L H 0.8535 0.0971 1.0036 0.088 Uiso 1 1 calc GR . . . .

loop_
_atom_site_aniso_label
_atom_site_aniso_U_11
_atom_site_aniso_U_22
_atom_site_aniso_U_33
_atom_site_aniso_U_23
_atom_site_aniso_U_13
_atom_site_aniso_U_12
C001 0.0256(19) 0.039(2) 0.033(2) 0.0109(16) -0.0010(15) -0.0012(16)
C002 0.0252(19) 0.0266(19) 0.036(2) 0.0073(15) -0.0037(15) 0.0022(15)
C003 0.0231(19) 0.042(2) 0.036(2) 0.0138(17) -0.0037(16) -0.0001(16)
C004 0.033(2) 0.0289(19) 0.0284(19) 0.0042(15) -0.0051(15) -0.0009(16)
C005 0.029(2) 0.039(2) 0.034(2) 0.0156(17) 0.0001(16) 0.0006(16)
C006 0.0254(19) 0.0295(19) 0.041(2) 0.0126(16) -0.0024(16) -0.0023(15)
C007 0.0252(18) 0.0209(17) 0.037(2) 0.0056(14) 0.0031(14) -0.0021(14)
C008 0.043(2) 0.034(2) 0.032(2) 0.0153(17) -0.0043(17) 0.0016(17)
C009 0.030(2) 0.038(2) 0.031(2) 0.0139(16) -0.0007(15) -0.0004(16)
N00A 0.0279(19) 0.060(3) 0.063(3) 0.028(2) -0.0047(17) 0.0008(18)
C00B 0.039(2) 0.030(2) 0.0299(19) 0.0088(15) -0.0057(16) -0.0005(16)
C00C 0.029(2) 0.036(2) 0.034(2) 0.0102(16) -0.0017(16) -0.0018(16)
C00D 0.026(2) 0.031(2) 0.054(3) 0.0079(18) 0.0092(18) -0.0002(18)
C00E 0.039(2) 0.039(2) 0.055(3) 0.025(2) 0.0046(19) -0.0001(18)
C00F 0.042(3) 0.040(2) 0.044(2) 0.0159(19) 0.0019(18) 0.0089(18)
C00G 0.028(2) 0.037(2) 0.037(2) 0.0127(17) -0.0017(16) -0.0029(16)
C00H 0.032(2) 0.035(2) 0.038(2) 0.0131(17) 0.0026(16) 0.0016(16)
C00I 0.046(3) 0.035(2) 0.039(2) 0.0078(18) -0.0056(19) -0.0016(19)
C00J 0.034(2) 0.032(2) 0.037(2) 0.0071(16) -0.0032(16) -0.0082(17)
C00K 0.025(2) 0.040(2) 0.043(2) 0.0085(18) 0.0003(16) 0.0001(16)
C00L 0.043(2) 0.031(2) 0.037(2) 0.0114(17) 0.0025(18) -0.0023(18)
C00M 0.029(2) 0.038(2) 0.0304(19) 0.0115(16) 0.0013(15) -0.0054(16)
C00N 0.034(2) 0.0251(19) 0.038(2) 0.0054(15) -0.0075(16) -0.0049(15)
C00O 0.040(2) 0.032(2) 0.034(2) 0.0037(16) 0.0058(16) 0.0025(17)
C00P 0.041(2) 0.028(2) 0.037(2) 0.0085(16) 0.0022(17) 0.0005(17)
C00Q 0.032(2) 0.036(2) 0.050(2) 0.0197(18) -0.0033(17) -0.0053(17)
C00R 0.030(2) 0.043(2) 0.040(2) 0.0107(18) -0.0046(17) 0.0013(17)
C00S 0.025(2) 0.045(2) 0.034(2) 0.0089(17) -0.0007(15) -0.0008(17)
C00T 0.044(3) 0.049(3) 0.034(2) -0.0003(19) 0.0019(18) 0.015(2)
C00U 0.065(4) 0.042(3) 0.058(3) 0.015(2) -0.022(3) -0.004(3)
C00V 0.025(2) 0.061(3) 0.048(3) -0.001(2) 0.0093(18) -0.001(2)
C00W 0.039(3) 0.055(3) 0.059(3) 0.026(2) -0.009(2) -0.015(2)
C00X 0.031(2) 0.043(2) 0.048(3) 0.0089(19) -0.0062(18) -0.0023(18)
C00Y 0.052(3) 0.037(2) 0.037(2) 0.0063(18) 0.0025(19) 0.0069(19)
N00Z 0.048(3) 0.055(3) 0.057(3) -0.004(2) 0.0047(19) -0.005(2)
C010 0.025(2) 0.054(3) 0.054(3) 0.014(2) -0.0057(18) -0.0045(18)
C011 0.054(3) 0.046(3) 0.061(3) 0.027(2) -0.014(2) -0.005(2)
C012 0.049(3) 0.044(3) 0.067(3) 0.015(2) 0.002(2) -0.006(2)
C013 0.064(3) 0.042(3) 0.053(3) 0.007(2) 0.001(2) -0.005(2)
C014 0.059(3) 0.034(2) 0.084(4) 0.009(2) 0.020(3) -0.010(2)
C015 0.038(3) 0.075(4) 0.058(3) 0.030(3) -0.004(2) 0.004(2)
C016 0.069(4) 0.041(3) 0.069(4) 0.018(2) -0.020(3) -0.014(2)

loop_
_atom_type_symbol
_atom_type_description
_atom_type_scat_dispersion_real
_atom_type_scat_dispersion_imag
_atom_type_scat_source
C C 0.0181 0.0091 'International Tables Vol C Tables 4.2.6.8 and 6.1.1.4'
H H 0.0000 0.0000 'International Tables Vol C Tables 4.2.6.8 and 6.1.1.4'
N N 0.0311 0.0180 'International Tables Vol C Tables 4.2.6.8 and 6.1.1.4'

loop_
_geom_angle_atom_site_label_1
_geom_angle_atom_site_label_2
_geom_angle_atom_site_label_3
_geom_angle
_geom_angle_site_symmetry_1
_geom_angle_site_symmetry_3
_geom_angle_publ_flag
C009 C001 C005 122.9(4) . . ?
C004 C002 C00D 117.6(3) . 2_756 ?
C004 C002 C00N 125.0(4) . . ?
C00N C002 C00D 116.7(4) . 2_756 ?
C005 C003 C00U 115.8(4) 2_767 . ?
C00H C003 C005 123.6(4) . 2_767 ?
C00H C003 C00U 119.6(4) . . ?
C002 C004 C00C 119.9(4) . . ?
C002 C004 C00J 122.7(4) . . ?
C00J C004 C00C 117.4(4) . . ?
C001 C005 C003 120.1(4) . 2_767 ?
C001 C005 C00G 118.5(4) . . ?
C00G C005 C003 121.3(4) . 2_767 ?
C00M C006 C00L 118.4(4) 2_756 . ?
C00N C006 C00L 122.8(4) . . ?
C00N C006 C00M 118.7(4) . 2_756 ?
C00O C007 H007 121.8 . . ?
C00Y C007 H007 121.8 . . ?
C00Y C007 C00O 116.5(4) . . ?
N00A C008 C00Q 122.8(4) . . ?
N00A C008 C00R 117.4(4) . . ?
C00Q C008 C00R 119.8(4) . . ?
C001 C009 C00S 123.1(4) . . ?
C001 C009 C00U 117.7(4) . . ?
C00S C009 C00U 117.9(4) . . ?
C00E N00A C008 115.6(4) . . ?
C00C C00B C00D 118.3(4) . . ?
C00C C00B C00M 123.0(4) . . ?
C00M C00B C00D 117.9(4) . . ?
C004 C00C H00C 118.7 . . ?
C00B C00C C004 122.5(4) . . ?
C00B C00C H00C 118.7 . . ?
C002 C00D C00D 109.2(4) 2_756 2_756 ?
C002 C00D C00X 105.2(4) 2_756 . ?
C00B C00D C002 114.5(4) . 2_756 ?
C00B C00D C00D 109.3(5) . 2_756 ?
C00B C00D C00X 107.3(3) . . ?
C00D C00D C00X 111.4(5) 2_756 . ?
N00A C00E H00E 117.1 . . ?
N00A C00E C00F 125.8(4) . . ?
C00F C00E H00E 117.1 . . ?
C00E C00F H00F 121.1 . . ?
C010 C00F C00E 117.9(4) . . ?
C010 C00F H00F 121.1 . . ?
C00R C00G C005 174.9(4) . . ?
C003 C00H H00H 119.0 . . ?
C003 C00H C00K 121.9(4) . . ?
C00K C00H H00H 119.0 . . ?
C012 C00I C00K 108.2(4) . . ?
C012 C00I C013 108.8(4) . . ?
C012 C00I C016 110.5(4) . . ?
C013 C00I C00K 109.4(4) . . ?
C016 C00I C00K 112.6(4) . . ?
C016 C00I C013 107.2(5) . . ?
C00P C00J C004 174.3(5) . . ?
C00H C00K C00I 122.0(4) . . ?
C00S C00K C00H 119.7(4) . . ?
C00S C00K C00I 118.3(4) . . ?
C006 C00L C00W 109.1(4) . . ?
C006 C00L C011 109.5(4) . . ?
C006 C00L C014 112.1(4) . . ?
C00W C00L C011 108.4(4) . . ?
C00W C00L C014 108.9(4) . . ?
C014 C00L C011 108.8(4) . . ?
C006 C00M H00M 118.7 2_756 . ?
C00B C00M C006 122.6(4) . 2_756 ?
C00B C00M H00M 118.7 . . ?
C002 C00N H00N 118.3 . . ?
C006 C00N C002 123.5(4) . . ?
C006 C00N H00N 118.3 . . ?
C007 C00O C00P 116.7(4) . . ?
C007 C00O N00Z 122.8(4) . . ?
N00Z C00O C00P 120.5(4) . . ?
C00J C00P C00O 172.7(5) . . ?
C008 C00Q H00Q 120.3 . . ?
C008 C00Q C010 119.3(4) . . ?
C010 C00Q H00Q 120.3 . . ?
C00G C00R C008 173.7(5) . . ?
C009 C00S H00A 106.9 . . ?
C009 C00S H00B 106.9 . . ?
C00K C00S C009 121.7(4) . . ?
C00K C00S H00A 106.9 . . ?
C00K C00S H00B 106.9 . . ?
H00A C00S H00B 106.7 . . ?
C00V C00T H00T 120.7 . . ?
C00Y C00T H00T 120.7 . . ?
C00Y C00T C00V 118.6(4) . . ?
C003 C00U C009 113.1(4) . . ?
C003 C00U C00U 112.3(6) . 2_767 ?
C003 C00U C015 106.2(4) . . ?
C009 C00U C015 106.3(4) . . ?
C00U C00U C009 109.5(6) 2_767 . ?
C00U C00U C015 109.2(6) 2_767 . ?
C00T C00V H00V 120.7 . . ?
C00T C00V N00Z 118.6(4) . . ?
N00Z C00V H00V 120.7 . . ?
C00L C00W H00D 109.5 . . ?
C00L C00W H00G 109.5 . . ?
C00L C00W H00I 109.5 . . ?
H00D C00W H00G 109.5 . . ?
H00D C00W H00I 109.5 . . ?
H00G C00W H00I 109.5 . . ?
C00D C00X H00J 109.5 . . ?
C00D C00X H00K 109.5 . . ?
C00D C00X H00L 109.5 . . ?
H00J C00X H00K 109.5 . . ?
H00J C00X H00L 109.5 . . ?
H00K C00X H00L 109.5 . . ?
C007 C00Y C00T 124.7(4) . . ?
C007 C00Y H00Y 117.7 . . ?
C00T C00Y H00Y 117.7 . . ?
C00O N00Z C00V 118.8(4) . . ?
C00F C010 C00Q 118.4(4) . . ?
C00F C010 H010 120.8 . . ?
C00Q C010 H010 120.8 . . ?
C00L C011 H01M 109.5 . . ?
C00L C011 H01N 109.5 . . ?
C00L C011 H01O 109.5 . . ?
H01M C011 H01N 109.5 . . ?
H01M C011 H01O 109.5 . . ?
H01N C011 H01O 109.5 . . ?
C00I C012 H01A 109.5 . . ?
C00I C012 H01B 109.5 . . ?
C00I C012 H01C 109.5 . . ?
H01A C012 H01B 109.5 . . ?
H01A C012 H01C 109.5 . . ?
H01B C012 H01C 109.5 . . ?
C00I C013 H01D 109.5 . . ?
C00I C013 H01E 109.5 . . ?
C00I C013 H01F 109.5 . . ?
H01D C013 H01E 109.5 . . ?
H01D C013 H01F 109.5 . . ?
H01E C013 H01F 109.5 . . ?
C00L C014 H01P 109.5 . . ?
C00L C014 H01Q 109.5 . . ?
C00L C014 H01R 109.5 . . ?
H01P C014 H01Q 109.5 . . ?
H01P C014 H01R 109.5 . . ?
H01Q C014 H01R 109.5 . . ?
C00U C015 H01G 109.5 . . ?
C00U C015 H01H 109.5 . . ?
C00U C015 H01I 109.5 . . ?
H01G C015 H01H 109.5 . . ?
H01G C015 H01I 109.5 . . ?
H01H C015 H01I 109.5 . . ?
C00I C016 H01J 109.5 . . ?
C00I C016 H01K 109.5 . . ?
C00I C016 H01L 109.5 . . ?
H01J C016 H01K 109.5 . . ?
H01J C016 H01L 109.5 . . ?
H01K C016 H01L 109.5 . . ?

loop_
_geom_bond_atom_site_label_1
_geom_bond_atom_site_label_2
_geom_bond_distance
_geom_bond_site_symmetry_2
_geom_bond_publ_flag
C001 C005 1.411(6) . ?
C001 C009 1.368(6) . ?
C002 C004 1.387(6) . ?
C002 C00D 1.531(6) 2_756 ?
C002 C00N 1.407(6) . ?
C003 C005 1.429(6) 2_767 ?
C003 C00H 1.381(6) . ?
C003 C00U 1.498(7) . ?
C004 C00C 1.428(6) . ?
C004 C00J 1.415(6) . ?
C005 C003 1.430(6) 2_767 ?
C005 C00G 1.419(6) . ?
C006 C00L 1.528(5) . ?
C006 C00M 1.424(6) 2_756 ?
C006 C00N 1.394(6) . ?
C007 H007 0.9300 . ?
C007 C00O 1.363(6) . ?
C007 C00Y 1.342(6) . ?
C008 N00A 1.360(6) . ?
C008 C00Q 1.371(6) . ?
C008 C00R 1.450(6) . ?
C009 C00S 1.408(6) . ?
C009 C00U 1.513(7) . ?
N00A C00E 1.312(6) . ?
C00B C00C 1.349(6) . ?
C00B C00D 1.500(6) . ?
C00B C00M 1.401(6) . ?
C00C H00C 0.9300 . ?
C00D C002 1.531(6) 2_756 ?
C00D C00D 1.542(8) 2_756 ?
C00D C00X 1.575(6) . ?
C00E H00E 0.9300 . ?
C00E C00F 1.381(7) . ?
C00F H00F 0.9300 . ?
C00F C010 1.363(7) . ?
C00G C00R 1.217(7) . ?
C00H H00H 0.9300 . ?
C00H C00K 1.405(6) . ?
C00I C00K 1.545(6) . ?
C00I C012 1.514(7) . ?
C00I C013 1.527(7) . ?
C00I C016 1.516(7) . ?
C00J C00P 1.206(7) . ?
C00K C00S 1.403(6) . ?
C00L C00W 1.532(7) . ?
C00L C011 1.569(7) . ?
C00L C014 1.540(7) . ?
C00M C006 1.424(6) 2_756 ?
C00M H00M 0.9300 . ?
C00N H00N 0.9300 . ?
C00O C00P 1.445(6) . ?
C00O N00Z 1.379(6) . ?
C00Q H00Q 0.9300 . ?
C00Q C010 1.391(7) . ?
C00S H00A 0.9700 . ?
C00S H00B 0.9700 . ?
C00T H00T 0.9300 . ?
C00T C00V 1.389(8) . ?
C00T C00Y 1.359(7) . ?
C00U C00U 1.509(11) 2_767 ?
C00U C015 1.585(9) . ?
C00V H00V 0.9300 . ?
C00V N00Z 1.397(7) . ?
C00W H00D 0.9600 . ?
C00W H00G 0.9600 . ?
C00W H00I 0.9600 . ?
C00X H00J 0.9600 . ?
C00X H00K 0.9600 . ?
C00X H00L 0.9600 . ?
C00Y H00Y 0.9300 . ?
C010 H010 0.9300 . ?
C011 H01M 0.9600 . ?
C011 H01N 0.9600 . ?
C011 H01O 0.9600 . ?
C012 H01A 0.9600 . ?
C012 H01B 0.9600 . ?
C012 H01C 0.9600 . ?
C013 H01D 0.9600 . ?
C013 H01E 0.9600 . ?
C013 H01F 0.9600 . ?
C014 H01P 0.9600 . ?
C014 H01Q 0.9600 . ?
C014 H01R 0.9600 . ?
C015 H01G 0.9600 . ?
C015 H01H 0.9600 . ?
C015 H01I 0.9600 . ?
C016 H01J 0.9600 . ?
C016 H01K 0.9600 . ?
C016 H01L 0.9600 . ?

loop_
_twin_individual_id
_twin_individual_mass_fraction_refined
1 0.9703(15)
2 0.0297(15)
